data_2007854
loop_
_publ_author_name
'Boese, Roland'
'Roth, Wolfgang R.'
'Bl\"aser, Dieter'
'Latz, R\"udiger'
'B\"aumen, Anja'

_publ_section_title
;
 (<i>E</i>)-3,4-Diisopropyl-2,5-dimethylhex-3-ene at 125K
;
_journal_issue 11
_journal_name_full 'Acta Crystallographica Section C'
_journal_page_first IUC9800055
_journal_paper_doi 10.1107/S0108270198099247
_journal_volume 54
_journal_year 1998
_chemical_formula_moiety 'C16 H32'
_chemical_formula_sum 'C16 H32'
_chemical_formula_weight 224.42
_chemical_name_systematic
;
E-2,5-Bis(dimethyl)-3,4-diisopropyl-hexa-3-ene
;
_space_group_IT_number 2
_symmetry_cell_setting triclinic
_symmetry_space_group_name_Hall '-P 1'
_symmetry_space_group_name_H-M 'P -1'
_cell_angle_alpha 73.359(13)
_cell_angle_beta 83.302(13)
_cell_angle_gamma 74.220(12)
_cell_formula_units_Z 2
_cell_length_a 6.4252(9)
_cell_length_b 8.6755(14)
_cell_length_c 14.856(3)
_cell_measurement_reflns_used 50
_cell_measurement_temperature 125(2)
_cell_measurement_theta_max 12.5
_cell_measurement_theta_min 10
_cell_volume 762.8(2)
_computing_cell_refinement P3
_computing_data_collection 'P3 (Siemens, 1987)'
_computing_data_reduction 'XPLAT-VMS in P3'
_computing_molecular_graphics SHELXL97
_computing_publication_material SHELXL97
_computing_structure_refinement 'SHELXL97 (Sheldrick, 1997)'
_computing_structure_solution 'SHELXTL-PLUS (Sheldrick, 1984)'
_diffrn_ambient_temperature 125(2)
_diffrn_measured_fraction_theta_full 0.997
_diffrn_measured_fraction_theta_max 0.997
_diffrn_measurement_device_type 'Nicolet R3m/V four circle'
_diffrn_measurement_method 'Wyckoff scan mode'
_diffrn_radiation_monochromator graphite
_diffrn_radiation_source 'fine-focus sealed tube'
_diffrn_radiation_type MoK\a
_diffrn_radiation_wavelength 0.71073
_diffrn_reflns_av_R_equivalents 0.014
_diffrn_reflns_av_sigmaI/netI 0.0402
_diffrn_reflns_limit_h_max 9
_diffrn_reflns_limit_h_min -8
_diffrn_reflns_limit_k_max 12
_diffrn_reflns_limit_k_min -11
_diffrn_reflns_limit_l_max 20
_diffrn_reflns_limit_l_min -14
_diffrn_reflns_number 6157
_diffrn_reflns_theta_full 30
_diffrn_reflns_theta_max 30.00
_diffrn_reflns_theta_min 2.53
_diffrn_standards_decay_% <3
_diffrn_standards_interval_count 100
_diffrn_standards_number 2
_exptl_absorpt_coefficient_mu 0.053
_exptl_absorpt_correction_type none
_exptl_crystal_colour colourless
_exptl_crystal_density_diffrn 0.977
_exptl_crystal_density_method 'not measured'
_exptl_crystal_description quader
_exptl_crystal_F_000 256
_exptl_crystal_size_max 0.23
_exptl_crystal_size_mid 0.21
_exptl_crystal_size_min 0.18
_refine_diff_density_max 0.335
_refine_diff_density_min -0.181
_refine_ls_extinction_method none
_refine_ls_goodness_of_fit_ref 1.053
_refine_ls_hydrogen_treatment refall
_refine_ls_matrix_type full
_refine_ls_number_parameters 273
_refine_ls_number_reflns 4415
_refine_ls_number_restraints 0
_refine_ls_restrained_S_all 1.053
_refine_ls_R_factor_all 0.0710
_refine_ls_R_factor_gt 0.0466
_refine_ls_shift/su_max 0.000
_refine_ls_shift/su_mean 0.000
_refine_ls_structure_factor_coef Fsqd
_refine_ls_weighting_details ' w = 1/[\s^2^(Fo^2^)+(0.0588P)^2^+0.1299P] where P = (Fo^2^+2Fc^2^)/3'
_refine_ls_weighting_scheme calc
_refine_ls_wR_factor_ref 0.1240
_reflns_number_gt 3275
_reflns_number_total 4415
_reflns_threshold_expression >2sigma(I)
_cod_data_source_file qa0056.cif
_cod_data_source_block trans
_cod_database_code 2007854

loop_
_symmetry_equiv_pos_as_xyz
'x, y, z'
'-x, -y, -z'

loop_
_atom_site_label
_atom_site_fract_x
_atom_site_fract_y
_atom_site_fract_z
_atom_site_U_iso_or_equiv
_atom_site_adp_type
_atom_site_calc_flag
_atom_site_refinement_flags
_atom_site_occupancy
_atom_site_disorder_assembly
_atom_site_disorder_group
_atom_site_type_symbol
C1 0.9617(2) 0.72376(17) 0.07632(8) 0.0260(3) Uani d . 1 . . C
H1A 0.854(3) 0.822(2) 0.0466(13) 0.050(5) Uiso d . 1 . . H
H1B 1.018(3) 0.669(2) 0.0272(12) 0.043(5) Uiso d . 1 . . H
H1C 1.073(3) 0.766(3) 0.0933(14) 0.064(6) Uiso d . 1 . . H
C2 0.87816(18) 0.60224(13) 0.16207(8) 0.0189(2) Uani d . 1 . . C
C3 0.81790(16) 0.67334(12) 0.25076(7) 0.0149(2) Uani d . 1 . . C
C4 0.69091(16) 0.82948(12) 0.24747(7) 0.01407(19) Uani d . 1 . . C
C5 0.65209(17) 0.90781(13) 0.33323(7) 0.0166(2) Uani d . 1 . . C
C6 0.48881(19) 0.83625(17) 0.40723(8) 0.0237(2) Uani d . 1 . . C
H6A 0.530(3) 0.714(2) 0.4327(12) 0.040(4) Uiso d . 1 . . H
H6B 0.345(3) 0.868(2) 0.3796(11) 0.038(4) Uiso d . 1 . . H
H6C 0.477(3) 0.883(2) 0.4600(12) 0.041(5) Uiso d . 1 . . H
C7 0.6863(2) 0.54929(16) 0.13672(9) 0.0258(3) Uani d . 1 . . C
H7A 0.549(2) 0.6393(19) 0.1267(10) 0.030(4) Uiso d . 1 . . H
H7B 0.646(3) 0.460(2) 0.1879(12) 0.036(4) Uiso d . 1 . . H
H7C 0.729(3) 0.505(2) 0.0804(12) 0.041(5) Uiso d . 1 . . H
C8 1.0696(2) 0.44525(17) 0.17723(10) 0.0295(3) Uani d . 1 . . C
H8A 1.040(3) 0.353(2) 0.2291(12) 0.042(5) Uiso d . 1 . . H
H8B 1.201(3) 0.4717(19) 0.1869(11) 0.032(4) Uiso d . 1 . . H
H8C 1.090(3) 0.4067(19) 0.1196(11) 0.034(4) Uiso d . 1 . . H
C9 0.5566(2) 1.09822(15) 0.30485(10) 0.0275(3) Uani d . 1 . . C
H9A 0.418(3) 1.133(2) 0.2750(12) 0.039(4) Uiso d . 1 . . H
H9B 0.663(3) 1.1570(19) 0.2633(11) 0.032(4) Uiso d . 1 . . H
H9C 0.532(3) 1.1363(19) 0.3628(12) 0.035(4) Uiso d . 1 . . H
C10 0.86476(19) 0.89176(16) 0.37867(9) 0.0223(2) Uani d . 1 . . C
H10A 0.942(3) 0.779(2) 0.4098(12) 0.040(4) Uiso d . 1 . . H
H10B 0.833(3) 0.958(2) 0.4245(12) 0.044(5) Uiso d . 1 . . H
H10C 0.965(3) 0.938(2) 0.3319(14) 0.053(5) Uiso d . 1 . . H
C11 0.7860(2) 0.40616(15) 0.37723(9) 0.0263(3) Uani d . 1 . . C
H11A 0.627(3) 0.443(2) 0.3715(12) 0.040(4) Uiso d . 1 . . H
H11B 0.809(3) 0.347(2) 0.4460(12) 0.041(4) Uiso d . 1 . . H
H11C 0.841(3) 0.323(2) 0.3406(12) 0.036(4) Uiso d . 1 . . H
C12 1.13574(19) 0.49666(15) 0.36387(9) 0.0238(2) Uani d . 1 . . C
H12A 1.215(3) 0.582(2) 0.3301(12) 0.038(4) Uiso d . 1 . . H
H12B 1.206(3) 0.397(2) 0.3453(12) 0.038(4) Uiso d . 1 . . H
H12C 1.157(2) 0.4746(19) 0.4314(11) 0.030(4) Uiso d . 1 . . H
C13 0.89133(17) 0.55384(13) 0.34669(7) 0.0175(2) Uani d . 1 . . C
H13 0.830(2) 0.6140(16) 0.3916(9) 0.014(3) Uiso d . 1 . . H
C14 0.56212(17) 0.93026(13) 0.15917(7) 0.0170(2) Uani d . 1 . . C
H14 0.597(2) 0.8585(16) 0.1180(9) 0.015(3) Uiso d . 1 . . H
C15 0.31614(19) 0.95320(16) 0.17700(9) 0.0235(2) Uani d . 1 . . C
H15A 0.277(2) 0.846(2) 0.2094(11) 0.033(4) Uiso d . 1 . . H
H15B 0.241(3) 1.000(2) 0.1158(12) 0.040(4) Uiso d . 1 . . H
H15C 0.252(2) 1.0286(19) 0.2163(11) 0.032(4) Uiso d . 1 . . H
C16 0.6170(2) 1.09383(15) 0.10117(9) 0.0258(3) Uani d . 1 . . C
H16A 0.773(3) 1.088(2) 0.1023(12) 0.043(5) Uiso d . 1 . . H
H16B 0.535(3) 1.196(2) 0.1225(11) 0.034(4) Uiso d . 1 . . H
H16C 0.590(3) 1.112(2) 0.0344(12) 0.037(4) Uiso d . 1 . . H

loop_
_atom_site_aniso_label
_atom_site_aniso_U_11
_atom_site_aniso_U_22
_atom_site_aniso_U_33
_atom_site_aniso_U_12
_atom_site_aniso_U_13
_atom_site_aniso_U_23
C1 0.0284(6) 0.0313(6) 0.0179(5) -0.0055(5) 0.0040(4) -0.0097(5)
C2 0.0200(5) 0.0183(5) 0.0185(5) -0.0013(4) -0.0025(4) -0.0077(4)
C3 0.0145(4) 0.0157(5) 0.0145(4) -0.0039(4) -0.0017(3) -0.0032(4)
C4 0.0142(4) 0.0152(4) 0.0126(4) -0.0040(4) -0.0011(3) -0.0030(3)
C5 0.0160(4) 0.0172(5) 0.0167(5) -0.0021(4) -0.0014(4) -0.0063(4)
C6 0.0197(5) 0.0337(7) 0.0188(5) -0.0068(5) 0.0034(4) -0.0104(5)
C7 0.0303(6) 0.0242(6) 0.0269(6) -0.0067(5) -0.0064(5) -0.0111(5)
C8 0.0300(6) 0.0268(6) 0.0295(6) 0.0056(5) -0.0040(5) -0.0150(5)
C9 0.0347(7) 0.0182(5) 0.0299(6) 0.0022(5) -0.0103(5) -0.0115(5)
C10 0.0202(5) 0.0263(6) 0.0233(5) -0.0050(4) -0.0041(4) -0.0109(5)
C11 0.0298(6) 0.0203(5) 0.0263(6) -0.0089(5) -0.0056(5) 0.0017(4)
C12 0.0199(5) 0.0226(6) 0.0258(6) 0.0007(4) -0.0080(4) -0.0047(5)
C13 0.0184(5) 0.0154(5) 0.0169(5) -0.0021(4) -0.0038(4) -0.0021(4)
C14 0.0195(5) 0.0152(5) 0.0149(5) -0.0025(4) -0.0036(4) -0.0022(4)
C15 0.0198(5) 0.0247(6) 0.0243(6) -0.0025(4) -0.0072(4) -0.0045(5)
C16 0.0321(6) 0.0198(5) 0.0216(6) -0.0067(5) -0.0039(5) 0.0020(4)

loop_
_atom_type_symbol
_atom_type_description
_atom_type_scat_dispersion_real
_atom_type_scat_dispersion_imag
_atom_type_scat_source
C C 0.0033 0.0016 'International Tables Vol C Tables 4.2.6.8 and 6.1.1.4'
H H 0.0000 0.0000 'International Tables Vol C Tables 4.2.6.8 and 6.1.1.4'

loop_
_geom_angle_atom_site_label_1
_geom_angle_atom_site_label_2
_geom_angle_atom_site_label_3
_geom_angle
C7 C2 C8 105.57(10)
C7 C2 C1 111.38(10)
C8 C2 C1 102.33(10)
C7 C2 C3 111.01(9)
C8 C2 C3 113.31(9)
C1 C2 C3 112.75(9)
C4 C3 C13 119.12(9)
C4 C3 C2 123.39(9)
C13 C3 C2 117.28(9)
C3 C4 C14 119.34(9)
C3 C4 C5 123.35(9)
C14 C4 C5 117.09(8)
C6 C5 C9 105.65(10)
C6 C5 C10 111.23(9)
C9 C5 C10 101.93(9)
C6 C5 C4 111.42(9)
C9 C5 C4 113.09(9)
C10 C5 C4 112.95(9)
C11 C13 C3 113.26(9)
C11 C13 C12 111.31(9)
C3 C13 C12 117.86(9)
C15 C14 C4 112.87(9)
C15 C14 C16 111.37(9)
C4 C14 C16 118.22(9)

loop_
_geom_bond_atom_site_label_1
_geom_bond_atom_site_label_2
_geom_bond_site_symmetry_2
_geom_bond_distance
_geom_bond_publ_flag
C1 C2 . 1.5495(17) ?
C2 C7 . 1.5454(16) ?
C2 C8 . 1.5482(16) ?
C2 C3 . 1.5758(15) ?
C3 C4 . 1.3686(14) ?
C3 C13 . 1.5405(14) ?
C4 C14 . 1.5405(14) ?
C4 C5 . 1.5738(14) ?
C5 C6 . 1.5456(16) ?
C5 C9 . 1.5470(16) ?
C5 C10 . 1.5493(15) ?
C11 C13 . 1.5403(16) ?
C12 C13 . 1.5410(16) ?
C14 C15 . 1.5392(16) ?
C14 C16 . 1.5432(16) ?

loop_
_geom_torsion_atom_site_label_1
_geom_torsion_atom_site_label_2
_geom_torsion_atom_site_label_3
_geom_torsion_atom_site_label_4
_geom_torsion
C7 C2 C3 C4 -77.02(13)
C8 C2 C3 C4 164.40(11)
C1 C2 C3 C4 48.75(14)
C7 C2 C3 C13 97.67(11)
C8 C2 C3 C13 -20.92(14)
C1 C2 C3 C13 -136.56(10)
C13 C3 C4 C14 -161.98(9)
C2 C3 C4 C14 12.61(15)
C13 C3 C4 C5 12.51(15)
C2 C3 C4 C5 -172.90(9)
C3 C4 C5 C6 -76.81(13)
C14 C4 C5 C6 97.80(11)
C3 C4 C5 C9 164.36(10)
C14 C4 C5 C9 -21.04(13)
C3 C4 C5 C10 49.24(14)
C14 C4 C5 C10 -136.15(10)
C4 C3 C13 C11 111.16(11)
C2 C3 C13 C11 -63.77(12)
C4 C3 C13 C12 -116.42(11)
C2 C3 C13 C12 68.66(13)
C3 C4 C14 C15 110.86(11)
C5 C4 C14 C15 -63.97(12)
C3 C4 C14 C16 -116.67(11)
C5 C4 C14 C16 68.50(13)
